data_4104637
loop_
_publ_author_name
'Mako Yabe-Yoshida'
'Chizuko Kabuto'
'Kuninobu Kabuto'
'Eunsang Kwon'
'Hiroyuki Sakaba'

_publ_section_title
;
 \h3-Silapropargyl/Alkynylsilyl Molybdenum Complexes: Synthesis,
 Structure, and Reactivity toward Methanol
;
_journal_name_full 'Journal of the American Chemical Society'
_journal_page_first 9138
_journal_page_last 9139
_journal_paper_doi 10.1021/ja9005833
_journal_volume 131
_journal_year 2009
_chemical_formula_moiety 'C29 H32 Mo O2 Si '
_chemical_formula_sum 'C29 H32 Mo O2 Si'
_chemical_formula_weight 536.60
_space_group_IT_number 19
_symmetry_cell_setting orthorhombic
_symmetry_Int_Tables_number 19
_symmetry_space_group_name_Hall 'P 2ac 2ab'
_symmetry_space_group_name_H-M 'P 21 21 21'
_cell_angle_alpha 90.0000
_cell_angle_beta 90.0000
_cell_angle_gamma 90.0000
_cell_formula_units_Z 4
_cell_length_a 8.962(2)
_cell_length_b 17.016(4)
_cell_length_c 17.214(5)
_cell_measurement_reflns_used 8598
_cell_measurement_temperature 173.1
_cell_measurement_theta_max 27.5
_cell_measurement_theta_min 3.3
_cell_volume 2625.1(11)
_computing_cell_refinement CrystalClear
_computing_data_collection CrystalClear
_computing_data_reduction CrystalStructure
_computing_publication_material 'CrystalStructure 3.8'
_computing_structure_refinement CRYSTALS
_computing_structure_solution SHELXS97
_diffrn_detector_area_resol_mean 7.31
_diffrn_measured_fraction_theta_full 0.998
_diffrn_measured_fraction_theta_max 0.998
_diffrn_measurement_device_type 'Rigaku Saturn'
_diffrn_measurement_method \w
_diffrn_radiation_type 'Mo K\a'
_diffrn_radiation_wavelength 0.71070
_diffrn_reflns_av_R_equivalents 0.059
_diffrn_reflns_limit_h_max 11
_diffrn_reflns_limit_h_min -11
_diffrn_reflns_limit_k_max 22
_diffrn_reflns_limit_k_min -22
_diffrn_reflns_limit_l_max 22
_diffrn_reflns_limit_l_min -22
_diffrn_reflns_number 38127
_diffrn_reflns_theta_full 27.48
_diffrn_reflns_theta_max 27.48
_exptl_absorpt_coefficient_mu 0.567
_exptl_absorpt_correction_T_max 0.893
_exptl_absorpt_correction_T_min 0.769
_exptl_absorpt_correction_type multi-scan
_exptl_absorpt_process_details 'Jacobson, R. (1998) Private communication'
_exptl_crystal_colour yellow
_exptl_crystal_density_diffrn 1.358
_exptl_crystal_description prism
_exptl_crystal_F_000 1112.00
_exptl_crystal_size_max 0.20
_exptl_crystal_size_mid 0.15
_exptl_crystal_size_min 0.10
_refine_diff_density_max 0.67
_refine_diff_density_min -0.38
_refine_ls_extinction_method none
_refine_ls_goodness_of_fit_ref 1.090
_refine_ls_hydrogen_treatment refall
_refine_ls_number_parameters 330
_refine_ls_number_reflns 3384
_refine_ls_R_factor_gt 0.0280
_refine_ls_shift/su_max 0.0000
_refine_ls_structure_factor_coef Fsqd
_refine_ls_weighting_details
;
    Chebychev polynomial with 4 parameters (Carruthers & Watkin, 1979)
    8355.7400    11560.6000    3415.8600    0.0000
;
_refine_ls_weighting_scheme calc
_refine_ls_wR_factor_ref 0.0488
_reflns_number_gt 2609
_reflns_number_total 3384
_reflns_threshold_expression F^2^>2.0\s(F^2^)
_cod_data_source_file ja9005833_si_002_2.cif
_cod_data_source_block complex3b
_cod_original_cell_volume 2625.0(12)
_cod_original_formula_sum 'C29 H32 Mo O2 Si '
_cod_database_code 4104637

loop_
_symmetry_equiv_pos_site_id
_symmetry_equiv_pos_as_xyz
1 +X,+Y,+Z
2 1/2+X,1/2-Y,-Z
3 -X,1/2+Y,1/2-Z
4 1/2-X,-Y,1/2+Z

loop_
_atom_site_label
_atom_site_type_symbol
_atom_site_fract_x
_atom_site_fract_y
_atom_site_fract_z
_atom_site_U_iso_or_equiv
_atom_site_adp_type
_atom_site_occupancy
_atom_site_symmetry_multiplicity
_atom_site_calc_flag
_atom_site_refinement_flags
Mo1 Mo 0.53889(3) 0.87183(2) 0.84068(2) 0.02321(5) Uani 1.00 1 d .
Si1 Si 0.61481(10) 1.01425(5) 0.84991(6) 0.0276(2) Uani 1.00 1 d .
O1 O 0.8345(3) 0.8906(2) 0.9315(2) 0.0772(12) Uani 1.00 1 d .
O2 O 0.7630(3) 0.78423(19) 0.7339(2) 0.0647(10) Uani 1.00 1 d .
C1 C 0.4933(3) 0.98984(18) 0.7707(2) 0.0279(8) Uani 1.00 1 d .
C2 C 0.4641(4) 0.93438(18) 0.72511(19) 0.0297(7) Uani 1.00 1 d .
C3 C 0.4166(5) 0.9115(2) 0.6458(2) 0.0483(12) Uani 1.00 1 d .
C4 C 0.4784(7) 0.8355(3) 0.6176(3) 0.0848(19) Uani 1.00 1 d .
C5 C 0.4379(13) 0.9788(3) 0.5916(3) 0.158(3) Uani 1.00 1 d .
C6 C 0.5383(5) 1.08130(18) 0.9259(2) 0.0340(8) Uani 1.00 1 d .
C7 C 0.4151(4) 1.1279(2) 0.9130(2) 0.0412(9) Uani 1.00 1 d .
C8 C 0.3581(5) 1.1774(2) 0.9701(3) 0.0549(13) Uani 1.00 1 d .
C9 C 0.4258(6) 1.1801(2) 1.0418(2) 0.0569(14) Uani 1.00 1 d .
C10 C 0.5506(6) 1.1346(2) 1.0564(2) 0.0558(12) Uani 1.00 1 d .
C11 C 0.6047(5) 1.0862(2) 0.9994(2) 0.0484(11) Uani 1.00 1 d .
C12 C 0.8011(4) 1.0486(2) 0.8147(2) 0.0322(8) Uani 1.00 1 d .
C13 C 0.8752(4) 1.11235(19) 0.8478(2) 0.0387(9) Uani 1.00 1 d .
C14 C 1.0122(4) 1.1375(2) 0.8189(2) 0.0435(10) Uani 1.00 1 d .
C15 C 1.0748(4) 1.1013(2) 0.7568(2) 0.0468(11) Uani 1.00 1 d .
C16 C 1.0042(4) 1.0374(2) 0.7226(2) 0.0488(12) Uani 1.00 1 d .
C17 C 0.8691(4) 1.0114(2) 0.7519(2) 0.0385(10) Uani 1.00 1 d .
C18 C 0.7269(4) 0.8851(2) 0.8955(2) 0.0425(11) Uani 1.00 1 d .
C19 C 0.6791(4) 0.8191(2) 0.7713(2) 0.0410(10) Uani 1.00 1 d .
C20 C 0.3025(3) 0.8770(2) 0.9013(2) 0.0317(8) Uani 1.00 1 d .
C21 C 0.2921(3) 0.81896(19) 0.8437(2) 0.0348(8) Uani 1.00 1 d .
C22 C 0.3933(4) 0.7581(2) 0.8602(2) 0.0433(10) Uani 1.00 1 d .
C23 C 0.4701(4) 0.7779(2) 0.9289(2) 0.0463(10) Uani 1.00 1 d .
C24 C 0.4125(4) 0.8522(2) 0.9561(2) 0.0435(10) Uani 1.00 1 d .
C25 C 0.2074(5) 0.9491(2) 0.9069(3) 0.0563(13) Uani 1.00 1 d .
C26 C 0.1736(5) 0.8176(3) 0.7799(3) 0.0624(15) Uani 1.00 1 d .
C27 C 0.4082(6) 0.6821(2) 0.8153(3) 0.0755(18) Uani 1.00 1 d .
C28 C 0.5801(5) 0.7257(3) 0.9706(3) 0.0830(19) Uani 1.00 1 d .
C29 C 0.4511(6) 0.8879(3) 1.0310(2) 0.0650(15) Uani 1.00 1 d .
H1 H 0.3114 0.9050 0.6477 0.058 Uiso 1.00 1 c R
H2 H 0.4143 0.7936 0.6323 0.102 Uiso 1.00 1 c R
H3 H 0.4885 0.8363 0.5627 0.102 Uiso 1.00 1 c R
H4 H 0.5736 0.8283 0.6407 0.102 Uiso 1.00 1 c R
H5 H 0.4010 0.9652 0.5417 0.190 Uiso 1.00 1 c R
H6 H 0.5425 0.9871 0.5888 0.190 Uiso 1.00 1 c R
H7 H 0.3904 1.0255 0.6090 0.190 Uiso 1.00 1 c R
H8 H 0.3697 1.1268 0.8631 0.049 Uiso 1.00 1 c R
H9 H 0.2725 1.2086 0.9599 0.066 Uiso 1.00 1 c R
H10 H 0.3857 1.2126 1.0815 0.068 Uiso 1.00 1 c R
H11 H 0.5988 1.1378 1.1055 0.067 Uiso 1.00 1 c R
H12 H 0.6887 1.0541 1.0104 0.058 Uiso 1.00 1 c R
H13 H 0.8301 1.1390 0.8902 0.046 Uiso 1.00 1 c R
H14 H 1.0616 1.1804 0.8431 0.052 Uiso 1.00 1 c R
H15 H 1.1684 1.1190 0.7377 0.056 Uiso 1.00 1 c R
H16 H 1.0463 1.0123 0.6784 0.059 Uiso 1.00 1 c R
H17 H 0.8202 0.9674 0.7293 0.046 Uiso 1.00 1 c R
H18 H 0.1491 0.9463 0.9529 0.068 Uiso 1.00 1 c R
H19 H 0.1433 0.9516 0.8630 0.068 Uiso 1.00 1 c R
H20 H 0.2683 0.9948 0.9084 0.068 Uiso 1.00 1 c R
H21 H 0.0780 0.8174 0.8037 0.075 Uiso 1.00 1 c R
H22 H 0.1841 0.7723 0.7482 0.075 Uiso 1.00 1 c R
H23 H 0.1838 0.8634 0.7488 0.075 Uiso 1.00 1 c R
H24 H 0.3136 0.6571 0.8118 0.091 Uiso 1.00 1 c R
H25 H 0.4757 0.6489 0.8424 0.091 Uiso 1.00 1 c R
H26 H 0.4453 0.6919 0.7645 0.091 Uiso 1.00 1 c R
H27 H 0.6657 0.7178 0.9390 0.100 Uiso 1.00 1 c R
H28 H 0.5352 0.6764 0.9818 0.100 Uiso 1.00 1 c R
H29 H 0.6086 0.7505 1.0177 0.100 Uiso 1.00 1 c R
H30 H 0.4149 0.8555 1.0718 0.078 Uiso 1.00 1 c R
H31 H 0.4059 0.9383 1.0343 0.078 Uiso 1.00 1 c R
H32 H 0.5563 0.8931 1.0355 0.078 Uiso 1.00 1 c R

loop_
_atom_site_aniso_label
_atom_site_aniso_U_11
_atom_site_aniso_U_22
_atom_site_aniso_U_33
_atom_site_aniso_U_12
_atom_site_aniso_U_13
_atom_site_aniso_U_23
Mo1 0.01968(10) 0.01911(10) 0.03083(12) -0.00015(12) -0.00109(13) 0.00302(13)
Si1 0.0289(4) 0.0232(3) 0.0306(4) -0.0046(3) -0.0018(4) -0.0008(4)
O1 0.0396(17) 0.089(2) 0.103(2) -0.0251(18) -0.0345(18) 0.051(2)
O2 0.064(2) 0.0558(18) 0.074(2) 0.0283(17) 0.0244(19) -0.0012(18)
C1 0.0278(18) 0.0206(14) 0.0353(17) 0.0033(12) -0.0011(13) 0.0047(13)
C2 0.0301(16) 0.0240(14) 0.0350(16) 0.0001(17) -0.0009(18) 0.0026(13)
C3 0.064(3) 0.049(2) 0.032(2) -0.003(2) -0.010(2) -0.0066(18)
C4 0.108(5) 0.087(3) 0.059(3) 0.025(3) -0.026(3) -0.033(2)
C5 0.339(14) 0.081(4) 0.054(3) -0.007(7) -0.089(6) 0.011(3)
C6 0.0423(19) 0.0260(14) 0.0336(17) -0.0085(19) 0.005(2) -0.0020(13)
C7 0.042(2) 0.0342(17) 0.047(2) 0.0024(19) 0.0003(16) -0.005(2)
C8 0.061(2) 0.036(2) 0.068(3) 0.006(2) 0.004(2) -0.005(2)
C9 0.075(3) 0.040(2) 0.055(2) -0.014(2) 0.020(2) -0.017(2)
C10 0.075(3) 0.055(2) 0.0369(19) -0.018(3) -0.000(2) -0.014(2)
C11 0.050(2) 0.049(2) 0.046(2) -0.004(2) -0.008(2) -0.0059(19)
C12 0.0309(18) 0.0284(16) 0.0374(19) -0.0060(14) -0.0033(15) 0.0070(14)
C13 0.0365(17) 0.0308(17) 0.049(2) -0.0059(15) 0.0006(19) 0.0026(18)
C14 0.039(2) 0.0372(19) 0.055(2) -0.0135(17) -0.0059(17) 0.0058(18)
C15 0.033(2) 0.050(2) 0.058(2) -0.0106(17) -0.0005(19) 0.022(2)
C16 0.052(3) 0.051(2) 0.044(2) -0.0052(19) 0.0115(19) 0.0104(19)
C17 0.044(2) 0.037(2) 0.035(2) -0.0127(17) 0.0009(18) 0.0021(16)
C18 0.0296(18) 0.042(2) 0.055(2) -0.0094(18) -0.0103(17) 0.023(2)
C19 0.040(2) 0.0301(18) 0.053(2) 0.0114(17) 0.007(2) 0.0094(18)
C20 0.0240(15) 0.0313(17) 0.0400(19) -0.0059(17) 0.0085(14) 0.0043(18)
C21 0.0286(16) 0.0347(16) 0.0411(19) -0.0112(13) -0.0021(19) 0.0011(18)
C22 0.0364(19) 0.0260(16) 0.068(3) -0.0088(15) 0.009(2) 0.0029(18)
C23 0.0277(17) 0.0399(19) 0.071(2) -0.0029(19) 0.005(2) 0.0362(19)
C24 0.0364(19) 0.062(2) 0.0317(18) -0.0250(18) 0.0035(15) 0.0096(18)
C25 0.039(2) 0.043(2) 0.087(3) 0.0039(19) 0.023(2) 0.008(2)
C26 0.042(2) 0.089(3) 0.057(3) -0.021(2) -0.009(2) -0.001(2)
C27 0.073(3) 0.033(2) 0.120(5) -0.013(2) 0.016(3) -0.009(2)
C28 0.042(2) 0.080(3) 0.127(5) -0.010(2) -0.015(3) 0.072(3)
C29 0.063(2) 0.096(4) 0.036(2) -0.038(3) 0.005(2) -0.008(2)

loop_
_atom_type_symbol
_atom_type_description
_atom_type_scat_dispersion_real
_atom_type_scat_dispersion_imag
_atom_type_scat_source
C C 0.003 0.002
;
International Tables for Crystallography
(1992, Vol. C, Tables 4.2.6.8 and 6.1.1.4)
;
H H 0.000 0.000
;
International Tables for Crystallography
(1992, Vol. C, Table 6.1.1.4)
;
Mo Mo -1.683 0.686
;
International Tables for Crystallography
(1992, Vol. C, Tables 4.2.6.8 and 6.1.1.4)
;
O O 0.011 0.006
;
International Tables for Crystallography
(1992, Vol. C, Tables 4.2.6.8 and 6.1.1.4)
;
Si Si 0.082 0.070
;
International Tables for Crystallography
(1992, Vol. C, Tables 4.2.6.8 and 6.1.1.4)
;

loop_
_geom_angle_atom_site_label_1
_geom_angle_atom_site_label_2
_geom_angle_atom_site_label_3
_geom_angle
_geom_angle_publ_flag
Si1 Mo1 C1 42.85(8) yes
Si1 Mo1 C2 72.27(8) yes
Si1 Mo1 C18 67.90(12) yes
Si1 Mo1 C19 107.86(11) yes
Si1 Mo1 C20 100.27(10) yes
Si1 Mo1 C21 127.62(8) yes
Si1 Mo1 C22 158.27(9) yes
Si1 Mo1 C23 134.57(11) yes
Si1 Mo1 C24 102.53(10) yes
C1 Mo1 C2 30.74(11) yes
C1 Mo1 C18 107.26(14) yes
C1 Mo1 C19 100.89(14) yes
C1 Mo1 C20 92.21(12) yes
C1 Mo1 C21 99.78(11) yes
C1 Mo1 C22 132.10(12) yes
C1 Mo1 C23 151.62(13) yes
C1 Mo1 C24 118.27(13) yes
C2 Mo1 C18 127.18(15) yes
C2 Mo1 C19 82.77(15) yes
C2 Mo1 C20 95.83(13) yes
C2 Mo1 C21 85.70(14) yes
C2 Mo1 C22 109.52(14) yes
C2 Mo1 C23 143.11(14) yes
C2 Mo1 C24 130.73(13) yes
C18 Mo1 C19 78.03(17) yes
C18 Mo1 C20 123.92(15) yes
C18 Mo1 C21 146.70(16) yes
C18 Mo1 C22 120.38(16) yes
C18 Mo1 C23 89.58(16) yes
C18 Mo1 C24 91.39(15) yes
C19 Mo1 C20 149.80(15) yes
C19 Mo1 C21 115.86(15) yes
C19 Mo1 C22 93.76(15) yes
C19 Mo1 C23 104.94(15) yes
C19 Mo1 C24 140.79(15) yes
C20 Mo1 C21 34.34(13) yes
C20 Mo1 C22 58.11(13) yes
C20 Mo1 C23 59.44(14) yes
C20 Mo1 C24 35.54(12) yes
C21 Mo1 C22 34.46(12) yes
C21 Mo1 C23 58.22(14) yes
C21 Mo1 C24 58.20(14) yes
C22 Mo1 C23 35.26(15) yes
C22 Mo1 C24 59.19(15) yes
C23 Mo1 C24 36.58(14) yes
Mo1 Si1 C1 64.28(10) yes
Mo1 Si1 C6 122.17(12) yes
Mo1 Si1 C12 121.37(11) yes
C1 Si1 C6 116.84(17) yes
C1 Si1 C12 111.60(16) yes
C6 Si1 C12 111.36(17) yes
Mo1 C1 Si1 72.88(11) yes
Mo1 C1 C2 73.6(2) yes
Si1 C1 C2 140.9(2) yes
Mo1 C2 C1 75.7(2) yes
Mo1 C2 C3 137.8(2) yes
C1 C2 C3 146.4(3) yes
C2 C3 C4 115.0(3) yes
C2 C3 C5 109.7(4) yes
C4 C3 C5 114.6(4) yes
Si1 C6 C7 122.2(2) yes
Si1 C6 C11 120.9(3) yes
C7 C6 C11 116.9(3) yes
C6 C7 C8 121.9(3) yes
C7 C8 C9 119.5(4) yes
C8 C9 C10 120.0(4) yes
C9 C10 C11 119.5(4) yes
C6 C11 C10 122.2(4) yes
Si1 C12 C13 122.4(2) yes
Si1 C12 C17 120.0(2) yes
C13 C12 C17 117.6(3) yes
C12 C13 C14 120.9(3) yes
C13 C14 C15 120.5(3) yes
C14 C15 C16 120.1(3) yes
C15 C16 C17 119.6(3) yes
C12 C17 C16 121.3(3) yes
Mo1 C18 O1 176.0(3) yes
Mo1 C19 O2 175.6(3) yes
Mo1 C20 C21 73.8(2) yes
Mo1 C20 C24 70.2(2) yes
Mo1 C20 C25 124.7(2) yes
C21 C20 C24 107.8(3) yes
C21 C20 C25 125.7(3) yes
C24 C20 C25 126.4(3) yes
Mo1 C21 C20 71.87(19) yes
Mo1 C21 C22 71.6(2) yes
Mo1 C21 C26 129.3(3) yes
C20 C21 C22 109.4(3) yes
C20 C21 C26 124.4(3) yes
C22 C21 C26 125.6(3) yes
Mo1 C22 C21 73.91(19) yes
Mo1 C22 C23 69.7(2) yes
Mo1 C22 C27 125.5(3) yes
C21 C22 C23 107.9(3) yes
C21 C22 C27 125.7(4) yes
C23 C22 C27 126.2(3) yes
Mo1 C23 C22 75.1(2) yes
Mo1 C23 C24 72.6(2) yes
Mo1 C23 C28 123.5(3) yes
C22 C23 C24 107.9(3) yes
C22 C23 C28 125.2(3) yes
C24 C23 C28 126.5(4) yes
Mo1 C24 C20 74.2(2) yes
Mo1 C24 C23 70.9(2) yes
Mo1 C24 C29 125.5(3) yes
C20 C24 C23 106.9(3) yes
C20 C24 C29 128.4(3) yes
C23 C24 C29 124.3(3) yes
C2 C3 H1 106.5 no
C4 C3 H1 106.3 no
C5 C3 H1 103.7 no
C3 C4 H2 109.9 no
C3 C4 H3 110.4 no
C3 C4 H4 108.1 no
H2 C4 H3 109.5 no
H2 C4 H4 109.4 no
H3 C4 H4 109.5 no
C3 C5 H5 109.5 no
C3 C5 H6 105.9 no
C3 C5 H7 112.9 no
H5 C5 H6 109.5 no
H5 C5 H7 109.4 no
H6 C5 H7 109.5 no
C6 C7 H8 118.6 no
C8 C7 H8 119.6 no
C7 C8 H9 120.3 no
C9 C8 H9 120.2 no
C8 C9 H10 119.9 no
C10 C9 H10 120.1 no
C9 C10 H11 119.8 no
C11 C10 H11 120.7 no
C6 C11 H12 118.9 no
C10 C11 H12 118.9 no
C12 C13 H13 118.9 no
C14 C13 H13 120.3 no
C13 C14 H14 119.3 no
C15 C14 H14 120.2 no
C14 C15 H15 119.6 no
C16 C15 H15 120.3 no
C15 C16 H16 120.6 no
C17 C16 H16 119.7 no
C12 C17 H17 118.3 no
C16 C17 H17 120.4 no
C20 C25 H18 109.0 no
C20 C25 H19 109.3 no
C20 C25 H20 110.2 no
H18 C25 H19 109.5 no
H18 C25 H20 109.5 no
H19 C25 H20 109.5 no
C21 C26 H21 108.5 no
C21 C26 H22 110.9 no
C21 C26 H23 109.1 no
H21 C26 H22 109.5 no
H21 C26 H23 109.5 no
H22 C26 H23 109.4 no
C22 C27 H24 109.6 no
C22 C27 H25 108.2 no
C22 C27 H26 110.5 no
H24 C27 H25 109.5 no
H24 C27 H26 109.5 no
H25 C27 H26 109.5 no
C23 C28 H27 109.8 no
C23 C28 H28 109.9 no
C23 C28 H29 108.6 no
H27 C28 H28 109.5 no
H27 C28 H29 109.5 no
H28 C28 H29 109.5 no
C24 C29 H30 109.3 no
C24 C29 H31 109.0 no
C24 C29 H32 110.1 no
H30 C29 H31 109.5 no
H30 C29 H32 109.5 no
H31 C29 H32 109.5 no

loop_
_geom_bond_atom_site_label_1
_geom_bond_atom_site_label_2
_geom_bond_distance
_geom_bond_publ_flag
Mo1 Si1 2.5221(9) yes
Mo1 C1 2.377(3) yes
Mo1 C2 2.354(3) yes
Mo1 C18 1.944(3) yes
Mo1 C19 1.952(4) yes
Mo1 C20 2.363(3) yes
Mo1 C21 2.388(3) yes
Mo1 C22 2.359(3) yes
Mo1 C23 2.289(4) yes
Mo1 C24 2.311(3) yes
Si1 C1 1.795(3) yes
Si1 C6 1.866(3) yes
Si1 C12 1.870(3) yes
O1 C18 1.151(5) yes
O2 C19 1.155(5) yes
C1 C2 1.254(4) yes
C2 C3 1.482(5) yes
C3 C4 1.487(7) yes
C3 C5 1.490(7) yes
C6 C7 1.378(5) yes
C6 C11 1.400(5) yes
C7 C8 1.392(6) yes
C8 C9 1.375(7) yes
C9 C10 1.383(7) yes
C10 C11 1.371(6) yes
C12 C13 1.394(5) yes
C12 C17 1.393(5) yes
C13 C14 1.393(5) yes
C14 C15 1.355(5) yes
C15 C16 1.389(5) yes
C16 C17 1.384(5) yes
C20 C21 1.403(5) yes
C20 C24 1.428(5) yes
C20 C25 1.498(5) yes
C21 C22 1.406(4) yes
C21 C26 1.528(6) yes
C22 C23 1.409(6) yes
C22 C27 1.513(6) yes
C23 C24 1.444(5) yes
C23 C28 1.509(6) yes
C24 C29 1.467(5) yes
C3 H1 0.950 no
C4 H2 0.950 no
C4 H3 0.950 no
C4 H4 0.950 no
C5 H5 0.950 no
C5 H6 0.949 no
C5 H7 0.950 no
C7 H8 0.950 no
C8 H9 0.950 no
C9 H10 0.950 no
C10 H11 0.950 no
C11 H12 0.950 no
C13 H13 0.950 no
C14 H14 0.950 no
C15 H15 0.950 no
C16 H16 0.950 no
C17 H17 0.950 no
C25 H18 0.950 no
C25 H19 0.950 no
C25 H20 0.950 no
C26 H21 0.950 no
C26 H22 0.950 no
C26 H23 0.950 no
C27 H24 0.950 no
C27 H25 0.950 no
C27 H26 0.950 no
C28 H27 0.950 no
C28 H28 0.950 no
C28 H29 0.950 no
C29 H30 0.950 no
C29 H31 0.950 no
C29 H32 0.950 no

loop_
_cod_changelog_entry_id
_cod_changelog_entry_author
_cod_changelog_entry_date
_cod_changelog_entry_text
1 'Vaitkus, Antanas' 2024-12-09T12:28:35+02:00
;
 Updated atom labels in the GEOM_ANGLE and GEOM_BOND data loops to establish
 relationships between loop packets from different data loops.
;
